data_7231511
loop_
_publ_author_name
'Wang, Ke'
'Xu, Qiaofei'
'Ma, Pengtao'
'Zhang, Chao'
'Wang, Jingping'
'Niu, Jingyang'

_publ_section_title
;
 Polyoxovanadate catalysts for oxidation of 1-phenyl ethanol: from the
 discrete [V4O12]4&#x2212; and [V10O28]6&#x2212; anions to the anionic
 [V6O17]n4n&#x2212; coordination polymer
;
_journal_issue 40
_journal_name_full CrystEngComm
_journal_page_first 6273
_journal_paper_doi 10.1039/C8CE01237G
_journal_volume 20
_journal_year 2018
_chemical_formula_moiety '2(C36 H24 N6 Ru), Cl0.6 O17 V6, 3(O), 0.4(Cl)'
_chemical_formula_sum 'C72 H48 Cl N12 O20 Ru2 V6'
_chemical_formula_weight 1944.45
_space_group_crystal_system triclinic
_space_group_IT_number 2
_space_group_name_Hall '-P 1'
_space_group_name_H-M_alt 'P -1'
_symmetry_space_group_name_Hall '-P 1'
_symmetry_space_group_name_H-M 'P -1'
_atom_sites_solution_hydrogens geom
_atom_sites_solution_primary direct
_audit_creation_date 2017-07-04
_audit_creation_method
;
Olex2 1.2-beta
(compiled 2015.01.26 svn.r3150 for OlexSys, GUI svn.r4998)
;
_audit_update_record
;
2018-04-17 deposited with the CCDC.
2018-09-11 downloaded from the CCDC.
;
_cell_angle_alpha 104.610(2)
_cell_angle_beta 116.152(2)
_cell_angle_gamma 91.609(2)
_cell_formula_units_Z 2
_cell_length_a 16.2890(17)
_cell_length_b 16.4760(17)
_cell_length_c 18.003(2)
_cell_measurement_reflns_used 8385
_cell_measurement_temperature 296(2)
_cell_measurement_theta_max 26.67
_cell_measurement_theta_min 2.34
_cell_volume 4142.5(8)
_computing_molecular_graphics 'Olex2 (Dolomanov et al., 2009)'
_computing_publication_material 'Olex2 (Dolomanov et al., 2009)'
_computing_structure_refinement 'ShelXL (Sheldrick, 2008)'
_computing_structure_solution 'ShelXS (Sheldrick, 2008)'
_diffrn_ambient_temperature 296.15
_diffrn_measured_fraction_theta_full 0.987
_diffrn_measured_fraction_theta_max 0.987
_diffrn_measurement_device_type 'Bruker APEX-II CCD'
_diffrn_measurement_method '\f and \w scans'
_diffrn_radiation_type MoK\a
_diffrn_radiation_wavelength 0.71073
_diffrn_reflns_av_R_equivalents 0.0195
_diffrn_reflns_av_unetI/netI 0.0423
_diffrn_reflns_Laue_measured_fraction_full 0.987
_diffrn_reflns_Laue_measured_fraction_max 0.987
_diffrn_reflns_limit_h_max 19
_diffrn_reflns_limit_h_min -19
_diffrn_reflns_limit_k_max 18
_diffrn_reflns_limit_k_min -19
_diffrn_reflns_limit_l_max 21
_diffrn_reflns_limit_l_min -21
_diffrn_reflns_number 21429
_diffrn_reflns_point_group_measured_fraction_full 0.987
_diffrn_reflns_point_group_measured_fraction_max 0.987
_diffrn_reflns_theta_full 25.100
_diffrn_reflns_theta_max 25.100
_diffrn_reflns_theta_min 1.551
_diffrn_standards_number 0
_exptl_absorpt_coefficient_mu 1.106
_exptl_absorpt_correction_T_max 0.7457
_exptl_absorpt_correction_T_min 0.6895
_exptl_absorpt_correction_type multi-scan
_exptl_absorpt_process_details
;
SADABS-2016/2 (Bruker,2016/2) was used for absorption correction.
wR2(int) was 0.0431 before and 0.0336 after correction.
The Ratio of minimum to maximum transmission is 0.9246.
The \l/2 correction factor is Not present.
;
_exptl_crystal_colour 'dark red'
_exptl_crystal_colour_modifier dark
_exptl_crystal_colour_primary red
_exptl_crystal_density_diffrn 1.559
_exptl_crystal_density_method 'not measured'
_exptl_crystal_description block
_exptl_crystal_F_000 1934
_exptl_crystal_size_max 0.3
_exptl_crystal_size_mid 0.21
_exptl_crystal_size_min 0.18
_refine_diff_density_max 1.701
_refine_diff_density_min -1.480
_refine_diff_density_rms 0.194
_refine_ls_extinction_method none
_refine_ls_goodness_of_fit_ref 1.028
_refine_ls_hydrogen_treatment constr
_refine_ls_matrix_type full
_refine_ls_number_parameters 501
_refine_ls_number_reflns 14590
_refine_ls_number_restraints 0
_refine_ls_restrained_S_all 1.028
_refine_ls_R_factor_all 0.1089
_refine_ls_R_factor_gt 0.0926
_refine_ls_shift/su_max 0.001
_refine_ls_shift/su_mean 0.000
_refine_ls_structure_factor_coef Fsqd
_refine_ls_weighting_details 'w=1/[\s^2^(Fo^2^)+(0.1676P)^2^+25.6889P] where P=(Fo^2^+2Fc^2^)/3'
_refine_ls_weighting_scheme calc
_refine_ls_wR_factor_gt 0.2562
_refine_ls_wR_factor_ref 0.2771
_reflns_Friedel_coverage 0.000
_reflns_number_gt 11623
_reflns_number_total 14590
_reflns_threshold_expression 'I > 2\s(I)'
_cod_data_source_file c8ce01237g2.cif
_cod_data_source_block njy1_a
_cod_depositor_comments 'Adding full bibliography for 7231510--7231512.cif.'
_cod_original_cell_volume 4142.6(8)
_cod_database_code 7231511
_shelx_space_group_comment
;
The symmetry employed for this shelxl refinement is uniquely defined
by the following loop, which should always be used as a source of
symmetry information in preference to the above space-group names.
They are only intended as comments.
;
_shelx_estimated_absorpt_t_max 0.826
_shelx_estimated_absorpt_t_min 0.733
_olex2_refinement_description
;
1. Fixed Uiso
 At 1.2 times of:
  All C(H) groups
2. Others
 Fixed Sof: Cl1(0.6) Cl2(0.2) Cl3(0.2)
3.a Aromatic/amide H refined with riding coordinates:
 C1(H1), C2(H2), C3(H3), C5(H5), C6(H6), C8(H8), C9(H9), C10(H10), C13(H13),
 C14(H14), C15(H15), C17(H17), C18(H18), C20(H20), C21(H21), C22(H22), C25(H25),
  C26(H26), C27(H27), C29(H29), C30(H30), C32(H32), C33(H33), C34(H34),
 C37(H37), C38(H38), C39(H39), C41(H41), C42(H42), C44(H44), C45(H45), C46(H46),
  C49(H49), C50(H50), C51(H51), C53(H53), C54(H54), C56(H56), C57(H57),
 C58(H58), C61(H61), C62(H62), C63(H63), C65(H65), C66(H66), C68(H68), C69(H69),
  C70(H70)
;
_shelx_shelxl_version_number 2014/7
_olex2_submission_special_instructions 'No special instructions were received'

loop_
_space_group_symop_operation_xyz
'x, y, z'
'-x, -y, -z'

loop_
_atom_site_label
_atom_site_type_symbol
_atom_site_fract_x
_atom_site_fract_y
_atom_site_fract_z
_atom_site_U_iso_or_equiv
_atom_site_adp_type
_atom_site_occupancy
_atom_site_site_symmetry_order
_atom_site_calc_flag
_atom_site_refinement_flags_posn
_atom_site_refinement_flags_occupancy
_atom_site_disorder_assembly
_atom_site_disorder_group
Ru1 Ru 0.96914(4) 0.54698(4) 0.75849(4) 0.03133(19) Uani 1 1 d . . . .
Ru2 Ru 1.51458(4) 0.91610(4) 1.22030(4) 0.03502(19) Uani 1 1 d . . . .
V2 V 0.58792(9) 0.64025(8) 0.56576(9) 0.0371(3) Uani 1 1 d . . . .
V1 V 0.60531(9) 0.45191(8) 0.44360(10) 0.0402(3) Uani 1 1 d . . . .
V5 V 0.89114(11) 1.02075(10) 0.56022(12) 0.0534(4) Uani 1 1 d . . . .
V6 V 0.93057(10) 0.85960(10) 0.42431(12) 0.0525(4) Uani 1 1 d . . . .
V4 V 0.90693(11) 0.91011(12) 0.70733(12) 0.0584(4) Uani 1 1 d . . . .
V3 V 0.73261(12) 0.80942(10) 0.72358(12) 0.0556(4) Uani 1 1 d . . . .
O1 O 0.5858(6) 0.4792(5) 0.3583(5) 0.080(2) Uiso 1 1 d . . . .
O2 O 0.6988(5) 0.4108(5) 0.4718(5) 0.0672(18) Uiso 1 1 d . . . .
O3 O 0.6191(4) 0.5431(4) 0.5324(4) 0.0471(13) Uiso 1 1 d . . . .
O4 O 0.5669(5) 0.6893(5) 0.4951(5) 0.0676(18) Uiso 1 1 d . . . .
O5 O 0.4909(5) 0.6261(5) 0.5806(5) 0.0677(18) Uiso 1 1 d . . . .
O6 O 0.6821(4) 0.6998(4) 0.6611(4) 0.0539(15) Uiso 1 1 d . . . .
O7 O 0.6470(8) 0.8575(8) 0.7092(8) 0.125(4) Uiso 1 1 d . . . .
O8 O 0.7923(8) 0.8167(7) 0.8236(7) 0.111(3) Uiso 1 1 d . . . .
O9 O 0.8011(6) 0.8536(6) 0.6864(6) 0.087(2) Uiso 1 1 d . . . .
O10 O 0.9586(8) 0.9712(8) 0.8060(8) 0.127(4) Uiso 1 1 d . . . .
O11 O 0.9711(6) 0.8437(6) 0.6895(6) 0.093(3) Uiso 1 1 d . . . .
O12 O 0.8848(6) 0.9800(6) 0.6382(6) 0.082(2) Uiso 1 1 d . . . .
O13 O 0.8032(6) 1.0670(5) 0.5247(5) 0.075(2) Uiso 1 1 d . . . .
O14 O 0.9935(6) 1.0928(6) 0.6101(6) 0.083(2) Uiso 1 1 d . . . .
O15 O 0.8812(6) 0.9428(5) 0.4703(5) 0.079(2) Uiso 1 1 d . . . .
O16 O 0.9874(8) 0.8101(8) 0.4873(8) 0.125(4) Uiso 1 1 d . . . .
O17 O 0.8448(7) 0.7934(7) 0.3406(7) 0.101(3) Uiso 1 1 d . . . .
N1 N 1.0347(5) 0.5166(4) 0.8740(4) 0.0403(15) Uiso 1 1 d . . . .
N2 N 1.0384(5) 0.6665(4) 0.8429(4) 0.0433(15) Uiso 1 1 d . . . .
N3 N 0.8504(4) 0.5578(4) 0.7723(4) 0.0349(13) Uiso 1 1 d . . . .
N4 N 0.8962(4) 0.4257(4) 0.6879(4) 0.0346(13) Uiso 1 1 d . . . .
N5 N 1.0758(4) 0.5318(4) 0.7256(4) 0.0393(14) Uiso 1 1 d . . . .
N6 N 0.9187(4) 0.5896(4) 0.6508(4) 0.0314(12) Uiso 1 1 d . . . .
N7 N 1.4094(5) 0.9286(4) 1.2550(4) 0.0406(15) Uiso 1 1 d . . . .
N8 N 1.5764(4) 0.8906(4) 1.3374(4) 0.0351(13) Uiso 1 1 d . . . .
N9 N 1.4540(5) 0.7915(5) 1.1490(5) 0.0502(17) Uiso 1 1 d . . . .
N10 N 1.4409(6) 0.9298(5) 1.0986(5) 0.0555(19) Uiso 1 1 d . . . .
N11 N 1.6326(5) 0.9116(5) 1.2055(5) 0.0448(16) Uiso 1 1 d . . . .
N12 N 1.5785(4) 1.0413(4) 1.2823(4) 0.0397(14) Uiso 1 1 d . . . .
O1W O 0.5938(6) 0.6431(6) 0.3422(6) 0.088(2) Uiso 1 1 d . . . .
O2W O 1.3226(6) 0.3116(6) 0.7503(6) 0.090(3) Uiso 1 1 d . . . .
O3W O 1.1141(9) 0.2986(9) 0.7904(9) 0.140(4) Uiso 1 1 d . . . .
C1 C 1.0401(7) 0.7397(7) 0.8248(7) 0.059(2) Uiso 1 1 d . . . .
H1 H 1.0097 0.7399 0.7674 0.071 Uiso 1 1 calc R . . .
C2 C 1.0859(9) 0.8163(9) 0.8893(8) 0.080(3) Uiso 1 1 d . . . .
H2 H 1.0856 0.8666 0.8748 0.096 Uiso 1 1 calc R . . .
C3 C 1.1319(10) 0.8170(10) 0.9748(9) 0.089(4) Uiso 1 1 d . . . .
H3 H 1.1600 0.8679 1.0189 0.107 Uiso 1 1 calc R . . .
C4 C 1.1353(8) 0.7398(8) 0.9937(8) 0.074(3) Uiso 1 1 d . . . .
C5 C 1.1818(10) 0.7322(10) 1.0799(10) 0.091(4) Uiso 1 1 d . . . .
H5 H 1.2132 0.7810 1.1261 0.110 Uiso 1 1 calc R . . .
C6 C 1.1816(9) 0.6575(9) 1.0961(9) 0.083(3) Uiso 1 1 d . . . .
H6 H 1.2126 0.6553 1.1528 0.100 Uiso 1 1 calc R . . .
C7 C 1.1339(7) 0.5804(7) 1.0265(7) 0.062(2) Uiso 1 1 d . . . .
C8 C 1.1313(7) 0.5008(7) 1.0411(7) 0.064(3) Uiso 1 1 d . . . .
H8 H 1.1617 0.4954 1.0966 0.076 Uiso 1 1 calc R . . .
C9 C 1.0815(7) 0.4303(7) 0.9695(7) 0.065(3) Uiso 1 1 d . . . .
H9 H 1.0806 0.3762 0.9762 0.077 Uiso 1 1 calc R . . .
C10 C 1.0328(6) 0.4411(6) 0.8874(6) 0.049(2) Uiso 1 1 d . . . .
H10 H 0.9979 0.3937 0.8405 0.059 Uiso 1 1 calc R . . .
C11 C 1.0847(6) 0.5863(5) 0.9433(5) 0.0427(18) Uiso 1 1 d . . . .
C12 C 1.0869(6) 0.6656(6) 0.9261(6) 0.048(2) Uiso 1 1 d . . . .
C13 C 0.8278(6) 0.6248(6) 0.8152(6) 0.0471(19) Uiso 1 1 d . . . .
H13 H 0.8708 0.6746 0.8459 0.057 Uiso 1 1 calc R . . .
C14 C 0.7433(7) 0.6230(7) 0.8157(7) 0.058(2) Uiso 1 1 d . . . .
H14 H 0.7314 0.6705 0.8480 0.070 Uiso 1 1 calc R . . .
C15 C 0.6769(7) 0.5523(7) 0.7695(7) 0.060(2) Uiso 1 1 d . . . .
H15 H 0.6191 0.5519 0.7682 0.072 Uiso 1 1 calc R . . .
C16 C 0.6978(6) 0.4797(6) 0.7238(6) 0.050(2) Uiso 1 1 d . . . .
C17 C 0.6356(8) 0.4021(7) 0.6760(7) 0.064(3) Uiso 1 1 d . . . .
H17 H 0.5770 0.3980 0.6729 0.076 Uiso 1 1 calc R . . .
C18 C 0.6592(8) 0.3349(7) 0.6355(7) 0.066(3) Uiso 1 1 d . . . .
H18 H 0.6168 0.2848 0.6048 0.080 Uiso 1 1 calc R . . .
C19 C 0.7486(6) 0.3376(6) 0.6379(6) 0.052(2) Uiso 1 1 d . . . .
C20 C 0.7797(7) 0.2696(7) 0.5981(7) 0.060(2) Uiso 1 1 d . . . .
H20 H 0.7414 0.2173 0.5665 0.073 Uiso 1 1 calc R . . .
C21 C 0.8672(7) 0.2816(6) 0.6068(6) 0.055(2) Uiso 1 1 d . . . .
H21 H 0.8892 0.2364 0.5823 0.066 Uiso 1 1 calc R . . .
C22 C 0.9227(6) 0.3590(5) 0.6509(5) 0.0459(19) Uiso 1 1 d . . . .
H22 H 0.9816 0.3650 0.6551 0.055 Uiso 1 1 calc R . . .
C23 C 0.8101(5) 0.4147(5) 0.6829(5) 0.0369(16) Uiso 1 1 d . . . .
C24 C 0.7841(5) 0.4864(5) 0.7268(5) 0.0377(16) Uiso 1 1 d . . . .
C25 C 0.8385(5) 0.6163(5) 0.6117(5) 0.0397(17) Uiso 1 1 d . . . .
H25 H 0.7949 0.6118 0.6313 0.048 Uiso 1 1 calc R . . .
C26 C 0.8164(6) 0.6497(6) 0.5448(6) 0.048(2) Uiso 1 1 d . . . .
H26 H 0.7593 0.6674 0.5203 0.058 Uiso 1 1 calc R . . .
C27 C 0.8788(6) 0.6574(6) 0.5130(6) 0.049(2) Uiso 1 1 d . . . .
H27 H 0.8651 0.6816 0.4683 0.058 Uiso 1 1 calc R . . .
C28 C 0.9641(6) 0.6275(5) 0.5504(5) 0.0412(17) Uiso 1 1 d . . . .
C29 C 1.0329(6) 0.6301(6) 0.5235(6) 0.053(2) Uiso 1 1 d . . . .
H29 H 1.0231 0.6548 0.4798 0.063 Uiso 1 1 calc R . . .
C30 C 1.1106(7) 0.5993(6) 0.5568(6) 0.055(2) Uiso 1 1 d . . . .
H30 H 1.1528 0.6004 0.5351 0.067 Uiso 1 1 calc R . . .
C31 C 1.1299(6) 0.5635(6) 0.6279(6) 0.0462(19) Uiso 1 1 d . . . .
C32 C 1.2093(7) 0.5276(7) 0.6666(7) 0.059(2) Uiso 1 1 d . . . .
H32 H 1.2549 0.5267 0.6488 0.071 Uiso 1 1 calc R . . .
C33 C 1.2180(7) 0.4943(7) 0.7304(7) 0.061(2) Uiso 1 1 d . . . .
H33 H 1.2697 0.4689 0.7552 0.073 Uiso 1 1 calc R . . .
C34 C 1.1522(6) 0.4966(6) 0.7605(6) 0.051(2) Uiso 1 1 d . . . .
H34 H 1.1612 0.4735 0.8052 0.062 Uiso 1 1 calc R . . .
C35 C 1.0649(5) 0.5631(5) 0.6592(5) 0.0381(17) Uiso 1 1 d . . . .
C36 C 0.9810(5) 0.5955(5) 0.6189(5) 0.0345(15) Uiso 1 1 d . . . .
C37 C 1.3253(6) 0.9483(6) 1.2119(6) 0.053(2) Uiso 1 1 d . . . .
H37 H 1.3086 0.9586 1.1591 0.063 Uiso 1 1 calc R . . .
C38 C 1.2622(8) 0.9533(7) 1.2461(7) 0.067(3) Uiso 1 1 d . . . .
H38 H 1.2038 0.9658 1.2143 0.080 Uiso 1 1 calc R . . .
C39 C 1.2834(7) 0.9406(6) 1.3237(7) 0.059(2) Uiso 1 1 d . . . .
H39 H 1.2411 0.9448 1.3457 0.071 Uiso 1 1 calc R . . .
C40 C 1.3712(6) 0.9210(6) 1.3693(6) 0.049(2) Uiso 1 1 d . . . .
C41 C 1.4028(7) 0.9079(7) 1.4528(7) 0.059(2) Uiso 1 1 d . . . .
H41 H 1.3645 0.9143 1.4791 0.071 Uiso 1 1 calc R . . .
C42 C 1.4882(7) 0.8863(6) 1.4943(7) 0.056(2) Uiso 1 1 d . . . .
H42 H 1.5064 0.8759 1.5473 0.067 Uiso 1 1 calc R . . .
C43 C 1.5494(6) 0.8797(5) 1.4569(6) 0.0446(19) Uiso 1 1 d . . . .
C44 C 1.6394(7) 0.8602(6) 1.4977(6) 0.055(2) Uiso 1 1 d . . . .
H44 H 1.6617 0.8512 1.5518 0.066 Uiso 1 1 calc R . . .
C45 C 1.6934(7) 0.8546(6) 1.4571(6) 0.055(2) Uiso 1 1 d . . . .
H45 H 1.7518 0.8393 1.4820 0.066 Uiso 1 1 calc R . . .
C46 C 1.6605(6) 0.8720(5) 1.3788(5) 0.0439(18) Uiso 1 1 d . . . .
H46 H 1.6996 0.8705 1.3534 0.053 Uiso 1 1 calc R . . .
C47 C 1.4319(5) 0.9148(5) 1.3327(5) 0.0398(17) Uiso 1 1 d . . . .
C48 C 1.5207(5) 0.8942(5) 1.3773(5) 0.0364(16) Uiso 1 1 d . . . .
C49 C 1.5473(7) 1.1063(6) 1.3151(6) 0.053(2) Uiso 1 1 d . . . .
H49 H 1.4871 1.0983 1.3078 0.064 Uiso 1 1 calc R . . .
C50 C 1.6013(8) 1.1871(8) 1.3607(8) 0.071(3) Uiso 1 1 d . . . .
H50 H 1.5769 1.2313 1.3835 0.085 Uiso 1 1 calc R . . .
C51 C 1.6863(8) 1.2006(8) 1.3714(8) 0.074(3) Uiso 1 1 d . . . .
H51 H 1.7221 1.2541 1.4023 0.089 Uiso 1 1 calc R . . .
C52 C 1.7233(7) 1.1336(7) 1.3357(7) 0.061(2) Uiso 1 1 d . . . .
C53 C 1.8133(9) 1.1394(9) 1.3407(8) 0.080(3) Uiso 1 1 d . . . .
H53 H 1.8535 1.1909 1.3707 0.096 Uiso 1 1 calc R . . .
C54 C 1.8407(10) 1.0751(9) 1.3046(9) 0.085(4) Uiso 1 1 d . . . .
H54 H 1.9004 1.0821 1.3107 0.103 Uiso 1 1 calc R . . .
C55 C 1.7845(8) 0.9951(7) 1.2566(7) 0.066(3) Uiso 1 1 d . . . .
C56 C 1.8061(10) 0.9254(9) 1.2091(9) 0.088(4) Uiso 1 1 d . . . .
H56 H 1.8636 0.9285 1.2098 0.106 Uiso 1 1 calc R . . .
C57 C 1.7447(10) 0.8554(9) 1.1633(9) 0.088(4) Uiso 1 1 d . . . .
H57 H 1.7591 0.8103 1.1307 0.106 Uiso 1 1 calc R . . .
C58 C 1.6568(8) 0.8468(7) 1.1621(7) 0.067(3) Uiso 1 1 d . . . .
H58 H 1.6161 0.7957 1.1311 0.080 Uiso 1 1 calc R . . .
C59 C 1.6658(6) 1.0545(6) 1.2920(6) 0.0459(19) Uiso 1 1 d . . . .
C60 C 1.6950(6) 0.9844(6) 1.2502(6) 0.051(2) Uiso 1 1 d . . . .
C61 C 1.4336(8) 1.0020(8) 1.0748(8) 0.073(3) Uiso 1 1 d . . . .
H61 H 1.4631 1.0542 1.1162 0.087 Uiso 1 1 calc R . . .
C62 C 1.3806(12) 0.9974(12) 0.9859(12) 0.116(5) Uiso 1 1 d . . . .
H62 H 1.3749 1.0465 0.9685 0.139 Uiso 1 1 calc R . . .
C63 C 1.3386(12) 0.9201(12) 0.9268(13) 0.118(5) Uiso 1 1 d . . . .
H63 H 1.3044 0.9172 0.8687 0.141 Uiso 1 1 calc R . . .
C64 C 1.3445(10) 0.8497(10) 0.9484(10) 0.093(4) Uiso 1 1 d . . . .
C65 C 1.3002(14) 0.7678(13) 0.8908(14) 0.127(6) Uiso 1 1 d . . . .
H65 H 1.2647 0.7630 0.8324 0.153 Uiso 1 1 calc R . . .
C66 C 1.3058(14) 0.6968(14) 0.9146(14) 0.136(7) Uiso 1 1 d . . . .
H66 H 1.2762 0.6450 0.8723 0.163 Uiso 1 1 calc R . . .
C67 C 1.3565(10) 0.6979(10) 1.0037(10) 0.093(4) Uiso 1 1 d . . . .
C68 C 1.3676(12) 0.6298(13) 1.0347(12) 0.118(5) Uiso 1 1 d . . . .
H68 H 1.3413 0.5754 0.9968 0.142 Uiso 1 1 calc R . . .
C69 C 1.4167(11) 0.6411(10) 1.1203(10) 0.099(4) Uiso 1 1 d . . . .
H69 H 1.4222 0.5948 1.1420 0.119 Uiso 1 1 calc R . . .
C70 C 1.4597(7) 0.7232(7) 1.1767(7) 0.063(3) Uiso 1 1 d . . . .
H70 H 1.4934 0.7300 1.2357 0.076 Uiso 1 1 calc R . . .
C71 C 1.4025(8) 0.7809(7) 1.0621(7) 0.066(3) Uiso 1 1 d . . . .
C72 C 1.3956(8) 0.8530(7) 1.0350(7) 0.064(3) Uiso 1 1 d . . . .
Cl1 Cl 0.9805(4) 0.9675(3) 1.0685(3) 0.0773(13) Uiso 0.6 1 d . P A 1
Cl2 Cl 0.8732(15) 0.9740(14) 1.0631(14) 0.109(6) Uiso 0.2 1 d . P B 2
Cl3 Cl 0.9413(17) 0.9467(17) 0.9458(17) 0.126(7) Uiso 0.2 1 d . P C 3

loop_
_atom_site_aniso_label
_atom_site_aniso_U_11
_atom_site_aniso_U_22
_atom_site_aniso_U_33
_atom_site_aniso_U_23
_atom_site_aniso_U_13
_atom_site_aniso_U_12
Ru1 0.0293(3) 0.0340(3) 0.0319(3) 0.0132(2) 0.0133(2) 0.0072(2)
Ru2 0.0326(3) 0.0391(4) 0.0349(3) 0.0121(3) 0.0162(3) 0.0084(3)
V2 0.0317(6) 0.0315(7) 0.0476(8) 0.0079(6) 0.0203(6) -0.0007(5)
V1 0.0370(7) 0.0335(7) 0.0588(9) 0.0110(6) 0.0311(7) 0.0054(5)
V5 0.0523(9) 0.0482(9) 0.0784(11) 0.0176(8) 0.0472(9) 0.0068(7)
V6 0.0420(8) 0.0407(8) 0.0762(11) 0.0129(7) 0.0312(8) 0.0013(6)
V4 0.0467(9) 0.0682(11) 0.0651(10) 0.0282(9) 0.0257(8) 0.0039(8)
V3 0.0616(10) 0.0467(9) 0.0678(11) 0.0191(8) 0.0370(9) 0.0049(7)

loop_
_atom_type_symbol
_atom_type_description
_atom_type_scat_dispersion_real
_atom_type_scat_dispersion_imag
_atom_type_scat_source
C C 0.0033 0.0016 'International Tables Vol C Tables 4.2.6.8 and 6.1.1.4'
H H 0.0000 0.0000 'International Tables Vol C Tables 4.2.6.8 and 6.1.1.4'
Cl Cl 0.1484 0.1585 'International Tables Vol C Tables 4.2.6.8 and 6.1.1.4'
N N 0.0061 0.0033 'International Tables Vol C Tables 4.2.6.8 and 6.1.1.4'
O O 0.0106 0.0060 'International Tables Vol C Tables 4.2.6.8 and 6.1.1.4'
Ru Ru -1.2594 0.8363 'International Tables Vol C Tables 4.2.6.8 and 6.1.1.4'
V V 0.3005 0.5294 'International Tables Vol C Tables 4.2.6.8 and 6.1.1.4'

loop_
_geom_angle_atom_site_label_1
_geom_angle_atom_site_label_2
_geom_angle_atom_site_label_3
_geom_angle
_geom_angle_site_symmetry_1
_geom_angle_site_symmetry_3
N1 Ru1 N2 80.1(3) . .
N3 Ru1 N1 91.0(2) . .
N3 Ru1 N2 95.0(3) . .
N3 Ru1 N4 79.8(2) . .
N3 Ru1 N5 171.7(2) . .
N4 Ru1 N1 93.9(3) . .
N4 Ru1 N2 172.0(3) . .
N4 Ru1 N5 95.9(3) . .
N5 Ru1 N1 96.4(3) . .
N5 Ru1 N2 90.0(3) . .
N6 Ru1 N1 172.5(2) . .
N6 Ru1 N2 93.5(3) . .
N6 Ru1 N3 93.3(2) . .
N6 Ru1 N4 92.9(2) . .
N6 Ru1 N5 79.8(2) . .
N7 Ru2 N9 89.2(3) . .
N7 Ru2 N12 95.3(3) . .
N8 Ru2 N7 79.8(3) . .
N8 Ru2 N9 94.7(3) . .
N8 Ru2 N10 173.3(3) . .
N8 Ru2 N12 89.3(3) . .
N9 Ru2 N12 174.5(3) . .
N10 Ru2 N7 96.7(3) . .
N10 Ru2 N9 79.5(3) . .
N10 Ru2 N12 96.7(3) . .
N11 Ru2 N7 171.3(3) . .
N11 Ru2 N8 93.1(3) . .
N11 Ru2 N9 96.5(3) . .
N11 Ru2 N10 90.9(3) . .
N11 Ru2 N12 79.4(3) . .
O4 V2 O3 109.6(3) . .
O4 V2 O5 109.7(4) . .
O4 V2 O6 108.1(4) . .
O5 V2 O3 110.7(3) . .
O5 V2 O6 111.2(3) . .
O6 V2 O3 107.5(3) . .
O1 V1 O3 111.3(4) . .
O1 V1 O5 109.4(4) . 2_666
O2 V1 O1 108.3(4) . .
O2 V1 O3 109.3(3) . .
O2 V1 O5 109.6(4) . 2_666
O5 V1 O3 108.9(3) 2_666 .
O13 V5 O12 106.9(4) . .
O13 V5 O14 110.9(4) . .
O13 V5 O15 105.2(4) . .
O14 V5 O12 107.9(4) . .
O15 V5 O12 113.3(4) . .
O15 V5 O14 112.4(4) . .
O15 V6 O14 108.9(4) . 2_776
O16 V6 O14 108.6(5) . 2_776
O16 V6 O15 113.9(5) . .
O16 V6 O17 108.6(6) . .
O17 V6 O14 109.8(5) . 2_776
O17 V6 O15 107.1(5) . .
O9 V4 O12 110.2(4) . .
O10 V4 O9 110.1(5) . .
O10 V4 O12 106.2(5) . .
O11 V4 O9 109.3(5) . .
O11 V4 O10 110.9(6) . .
O11 V4 O12 110.1(4) . .
O7 V3 O6 104.6(5) . .
O7 V3 O8 110.5(6) . .
O7 V3 O9 109.1(5) . .
O8 V3 O6 110.2(5) . .
O8 V3 O9 110.2(5) . .
O9 V3 O6 112.1(4) . .
V2 O3 V1 148.3(4) . .
V2 O5 V1 143.6(5) . 2_666
V2 O6 V3 140.5(4) . .
V3 O9 V4 150.1(6) . .
V4 O10 Cl1 172.3(8) . 2_777
V5 O12 V4 157.1(5) . .
V5 O14 V6 136.7(5) . 2_776
V5 O15 V6 148.5(5) . .
C10 N1 Ru1 128.8(6) . .
C10 N1 C11 118.7(7) . .
C11 N1 Ru1 112.5(5) . .
C1 N2 Ru1 128.4(6) . .
C1 N2 C12 119.0(8) . .
C12 N2 Ru1 112.6(6) . .
C13 N3 Ru1 129.5(6) . .
C13 N3 C24 116.5(7) . .
C24 N3 Ru1 113.9(5) . .
C22 N4 Ru1 129.1(5) . .
C22 N4 C23 117.5(7) . .
C23 N4 Ru1 113.3(5) . .
C34 N5 Ru1 129.3(6) . .
C34 N5 C35 117.4(7) . .
C35 N5 Ru1 113.3(5) . .
C25 N6 Ru1 129.7(5) . .
C25 N6 C36 116.5(6) . .
C36 N6 Ru1 113.6(5) . .
C37 N7 Ru2 128.7(6) . .
C37 N7 C47 118.2(7) . .
C47 N7 Ru2 113.1(5) . .
C46 N8 Ru2 129.6(5) . .
C46 N8 C48 116.9(7) . .
C48 N8 Ru2 113.6(5) . .
C70 N9 Ru2 128.6(7) . .
C70 N9 C71 118.1(9) . .
C71 N9 Ru2 113.3(7) . .
C61 N10 Ru2 128.4(8) . .
C61 N10 C72 118.6(9) . .
C72 N10 Ru2 112.9(7) . .
C58 N11 Ru2 129.0(7) . .
C58 N11 C60 117.2(8) . .
C60 N11 Ru2 113.7(6) . .
C49 N12 Ru2 128.9(6) . .
C49 N12 C59 117.9(8) . .
C59 N12 Ru2 113.1(5) . .
N2 C1 H1 119.0 . .
N2 C1 C2 122.0(10) . .
C2 C1 H1 119.0 . .
C1 C2 H2 120.2 . .
C3 C2 C1 119.6(13) . .
C3 C2 H2 120.2 . .
C2 C3 H3 120.7 . .
C2 C3 C4 118.6(14) . .
C4 C3 H3 120.7 . .
C3 C4 C5 123.8(13) . .
C3 C4 C12 118.7(12) . .
C12 C4 C5 117.4(11) . .
C4 C5 H5 118.8 . .
C6 C5 C4 122.4(14) . .
C6 C5 H5 118.8 . .
C5 C6 H6 119.7 . .
C5 C6 C7 120.6(13) . .
C7 C6 H6 119.7 . .
C8 C7 C6 122.2(11) . .
C11 C7 C6 118.3(10) . .
C11 C7 C8 119.4(10) . .
C7 C8 H8 121.2 . .
C9 C8 C7 117.7(10) . .
C9 C8 H8 121.2 . .
C8 C9 H9 120.1 . .
C8 C9 C10 119.8(10) . .
C10 C9 H9 120.1 . .
N1 C10 C9 122.3(9) . .
N1 C10 H10 118.8 . .
C9 C10 H10 118.8 . .
N1 C11 C7 122.1(8) . .
N1 C11 C12 117.1(7) . .
C7 C11 C12 120.8(8) . .
N2 C12 C4 121.9(9) . .
N2 C12 C11 117.7(8) . .
C4 C12 C11 120.4(9) . .
N3 C13 H13 118.7 . .
N3 C13 C14 122.6(9) . .
C14 C13 H13 118.7 . .
C13 C14 H14 119.6 . .
C15 C14 C13 120.8(10) . .
C15 C14 H14 119.6 . .
C14 C15 H15 120.7 . .
C14 C15 C16 118.6(10) . .
C16 C15 H15 120.7 . .
C15 C16 C17 123.6(9) . .
C24 C16 C15 117.1(9) . .
C24 C16 C17 119.3(9) . .
C16 C17 H17 119.3 . .
C18 C17 C16 121.3(10) . .
C18 C17 H17 119.3 . .
C17 C18 H18 119.1 . .
C17 C18 C19 121.7(11) . .
C19 C18 H18 119.1 . .
C20 C19 C18 125.5(9) . .
C23 C19 C18 117.7(9) . .
C23 C19 C20 116.8(8) . .
C19 C20 H20 120.6 . .
C21 C20 C19 118.9(10) . .
C21 C20 H20 120.6 . .
C20 C21 H21 119.6 . .
C22 C21 C20 120.8(10) . .
C22 C21 H21 119.6 . .
N4 C22 C21 122.9(8) . .
N4 C22 H22 118.5 . .
C21 C22 H22 118.5 . .
N4 C23 C19 123.0(7) . .
N4 C23 C24 116.9(7) . .
C19 C23 C24 120.0(7) . .
N3 C24 C16 124.3(8) . .
N3 C24 C23 115.8(7) . .
C16 C24 C23 119.9(7) . .
N6 C25 H25 118.0 . .
N6 C25 C26 124.0(8) . .
C26 C25 H25 118.0 . .
C25 C26 H26 119.9 . .
C25 C26 C27 120.2(8) . .
C27 C26 H26 119.9 . .
C26 C27 H27 120.9 . .
C26 C27 C28 118.3(8) . .
C28 C27 H27 120.9 . .
C29 C28 C27 124.2(8) . .
C36 C28 C27 117.4(7) . .
C36 C28 C29 118.4(8) . .
C28 C29 H29 118.2 . .
C30 C29 C28 123.6(9) . .
C30 C29 H29 118.2 . .
C29 C30 H30 120.2 . .
C29 C30 C31 119.5(9) . .
C31 C30 H30 120.2 . .
C32 C31 C30 124.1(9) . .
C32 C31 C35 117.2(8) . .
C35 C31 C30 118.7(8) . .
C31 C32 H32 120.7 . .
C33 C32 C31 118.5(10) . .
C33 C32 H32 120.7 . .
C32 C33 H33 118.9 . .
C32 C33 C34 122.3(10) . .
C34 C33 H33 118.9 . .
N5 C34 C33 120.7(9) . .
N5 C34 H34 119.7 . .
C33 C34 H34 119.7 . .
N5 C35 C31 123.9(7) . .
N5 C35 C36 117.1(7) . .
C31 C35 C36 119.0(7) . .
N6 C36 C28 123.6(7) . .
N6 C36 C35 115.7(6) . .
C28 C36 C35 120.7(7) . .
N7 C37 H37 119.8 . .
N7 C37 C38 120.4(9) . .
C38 C37 H37 119.8 . .
C37 C38 H38 118.8 . .
C39 C38 C37 122.4(10) . .
C39 C38 H38 118.8 . .
C38 C39 H39 121.3 . .
C38 C39 C40 117.3(10) . .
C40 C39 H39 121.3 . .
C39 C40 C41 122.8(9) . .
C39 C40 C47 118.9(8) . .
C47 C40 C41 118.3(8) . .
C40 C41 H41 119.4 . .
C42 C41 C40 121.2(9) . .
C42 C41 H41 119.4 . .
C41 C42 H42 119.8 . .
C41 C42 C43 120.3(9) . .
C43 C42 H42 119.8 . .
C44 C43 C42 123.1(8) . .
C48 C43 C42 119.2(8) . .
C48 C43 C44 117.8(8) . .
C43 C44 H44 120.4 . .
C45 C44 C43 119.3(9) . .
C45 C44 H44 120.4 . .
C44 C45 H45 120.3 . .
C44 C45 C46 119.3(9) . .
C46 C45 H45 120.3 . .
N8 C46 C45 123.9(8) . .
N8 C46 H46 118.0 . .
C45 C46 H46 118.0 . .
N7 C47 C40 122.7(7) . .
N7 C47 C48 117.4(7) . .
C40 C47 C48 119.9(7) . .
N8 C48 C43 122.8(7) . .
N8 C48 C47 116.1(7) . .
C43 C48 C47 121.1(7) . .
N12 C49 H49 118.7 . .
N12 C49 C50 122.5(9) . .
C50 C49 H49 118.7 . .
C49 C50 H50 119.9 . .
C51 C50 C49 120.2(12) . .
C51 C50 H50 119.9 . .
C50 C51 H51 120.0 . .
C50 C51 C52 120.1(12) . .
C52 C51 H51 120.0 . .
C51 C52 C53 126.2(11) . .
C59 C52 C51 116.5(10) . .
C59 C52 C53 117.3(10) . .
C52 C53 H53 119.0 . .
C54 C53 C52 121.9(13) . .
C54 C53 H53 119.0 . .
C53 C54 H54 118.4 . .
C53 C54 C55 123.3(13) . .
C55 C54 H54 118.4 . .
C54 C55 C60 117.8(11) . .
C56 C55 C54 126.3(12) . .
C56 C55 C60 115.8(11) . .
C55 C56 H56 120.1 . .
C57 C56 C55 119.8(14) . .
C57 C56 H56 120.1 . .
C56 C57 H57 118.9 . .
C56 C57 C58 122.1(14) . .
C58 C57 H57 118.9 . .
N11 C58 C57 120.3(11) . .
N11 C58 H58 119.9 . .
C57 C58 H58 119.9 . .
N12 C59 C52 122.8(8) . .
N12 C59 C60 116.5(8) . .
C52 C59 C60 120.6(8) . .
N11 C60 C55 124.7(9) . .
N11 C60 C59 116.3(8) . .
C55 C60 C59 119.0(9) . .
N10 C61 H61 120.2 . .
N10 C61 C62 119.6(13) . .
C62 C61 H61 120.2 . .
C61 C62 H62 120.6 . .
C63 C62 C61 118.8(17) . .
C63 C62 H62 120.6 . .
C62 C63 H63 118.7 . .
C64 C63 C62 122.6(19) . .
C64 C63 H63 118.7 . .
C63 C64 C65 125.4(17) . .
C63 C64 C72 119.4(16) . .
C72 C64 C65 115.2(15) . .
C64 C65 H65 117.8 . .
C66 C65 C64 124(2) . .
C66 C65 H65 117.8 . .
C65 C66 H66 119.0 . .
C65 C66 C67 122(2) . .
C67 C66 H66 119.0 . .
C68 C67 C66 126.8(18) . .
C68 C67 C71 119.5(15) . .
C71 C67 C66 113.6(15) . .
C67 C68 H68 120.0 . .
C69 C68 C67 119.9(18) . .
C69 C68 H68 120.0 . .
C68 C69 H69 120.2 . .
C68 C69 C70 119.6(16) . .
C70 C69 H69 120.2 . .
N9 C70 C69 122.7(11) . .
N9 C70 H70 118.7 . .
C69 C70 H70 118.7 . .
N9 C71 C67 120.1(11) . .
N9 C71 C72 117.2(10) . .
C72 C71 C67 122.7(11) . .
N10 C72 C64 121.0(11) . .
C71 C72 N10 117.0(10) . .
C71 C72 C64 122.1(12) . .

loop_
_geom_bond_atom_site_label_1
_geom_bond_atom_site_label_2
_geom_bond_distance
_geom_bond_site_symmetry_2
Ru1 N1 2.077(7) .
Ru1 N2 2.077(7) .
Ru1 N3 2.063(6) .
Ru1 N4 2.067(6) .
Ru1 N5 2.070(7) .
Ru1 N6 2.059(6) .
Ru2 N7 2.067(7) .
Ru2 N8 2.058(6) .
Ru2 N9 2.067(8) .
Ru2 N10 2.059(8) .
Ru2 N11 2.054(7) .
Ru2 N12 2.068(7) .
V2 O3 1.735(6) .
V2 O4 1.593(7) .
V2 O5 1.734(7) .
V2 O6 1.735(7) .
V1 O1 1.608(8) .
V1 O2 1.608(7) .
V1 O3 1.822(6) .
V1 O5 1.816(8) 2_666
V5 O12 1.741(9) .
V5 O13 1.594(8) .
V5 O14 1.740(9) .
V5 O15 1.734(9) .
V6 O14 1.843(9) 2_776
V6 O15 1.813(9) .
V6 O16 1.547(12) .
V6 O17 1.625(11) .
V4 O9 1.772(9) .
V4 O10 1.616(13) .
V4 O11 1.604(9) .
V4 O12 1.832(9) .
V3 O6 1.810(7) .
V3 O7 1.576(12) .
V3 O8 1.595(11) .
V3 O9 1.755(9) .
O5 V1 1.816(8) 2_666
O10 Cl1 1.981(14) 2_777
O14 V6 1.842(9) 2_776
N1 C10 1.327(11) .
N1 C11 1.367(11) .
N2 C1 1.329(12) .
N2 C12 1.356(11) .
N3 C13 1.340(11) .
N3 C24 1.373(10) .
N4 C22 1.323(11) .
N4 C23 1.369(10) .
N5 C34 1.348(11) .
N5 C35 1.361(10) .
N6 C25 1.332(10) .
N6 C36 1.381(9) .
N7 C37 1.340(11) .
N7 C47 1.362(10) .
N8 C46 1.330(10) .
N8 C48 1.376(10) .
N9 C70 1.332(13) .
N9 C71 1.370(13) .
N10 C61 1.353(14) .
N10 C72 1.389(14) .
N11 C58 1.334(13) .
N11 C60 1.357(12) .
N12 C49 1.316(11) .
N12 C59 1.358(11) .
C1 H1 0.9300 .
C1 C2 1.393(17) .
C2 H2 0.9300 .
C2 C3 1.381(18) .
C3 H3 0.9300 .
C3 C4 1.392(18) .
C4 C5 1.438(18) .
C4 C12 1.395(15) .
C5 H5 0.9300 .
C5 C6 1.333(19) .
C6 H6 0.9300 .
C6 C7 1.439(17) .
C7 C8 1.403(15) .
C7 C11 1.384(13) .
C8 H8 0.9300 .
C8 C9 1.393(15) .
C9 H9 0.9300 .
C9 C10 1.397(14) .
C10 H10 0.9300 .
C11 C12 1.421(12) .
C13 H13 0.9300 .
C13 C14 1.381(13) .
C14 H14 0.9300 .
C14 C15 1.366(15) .
C15 H15 0.9300 .
C15 C16 1.413(14) .
C16 C17 1.417(14) .
C16 C24 1.383(12) .
C17 H17 0.9300 .
C17 C18 1.331(15) .
C18 H18 0.9300 .
C18 C19 1.436(14) .
C19 C20 1.404(14) .
C19 C23 1.403(12) .
C20 H20 0.9300 .
C20 C21 1.367(14) .
C21 H21 0.9300 .
C21 C22 1.366(13) .
C22 H22 0.9300 .
C23 C24 1.431(11) .
C25 H25 0.9300 .
C25 C26 1.359(12) .
C26 H26 0.9300 .
C26 C27 1.385(12) .
C27 H27 0.9300 .
C27 C28 1.417(12) .
C28 C29 1.406(12) .
C28 C36 1.382(11) .
C29 H29 0.9300 .
C29 C30 1.320(13) .
C30 H30 0.9300 .
C30 C31 1.455(13) .
C31 C32 1.402(13) .
C31 C35 1.403(11) .
C32 H32 0.9300 .
C32 C33 1.348(14) .
C33 H33 0.9300 .
C33 C34 1.396(13) .
C34 H34 0.9300 .
C35 C36 1.430(10) .
C37 H37 0.9300 .
C37 C38 1.406(14) .
C38 H38 0.9300 .
C38 C39 1.358(15) .
C39 H39 0.9300 .
C39 C40 1.395(13) .
C40 C41 1.436(13) .
C40 C47 1.402(12) .
C41 H41 0.9300 .
C41 C42 1.366(14) .
C42 H42 0.9300 .
C42 C43 1.421(13) .
C43 C44 1.411(13) .
C43 C48 1.386(11) .
C44 H44 0.9300 .
C44 C45 1.361(13) .
C45 H45 0.9300 .
C45 C46 1.380(13) .
C46 H46 0.9300 .
C47 C48 1.413(11) .
C49 H49 0.9300 .
C49 C50 1.402(15) .
C50 H50 0.9300 .
C50 C51 1.315(16) .
C51 H51 0.9300 .
C51 C52 1.419(16) .
C52 C53 1.429(16) .
C52 C59 1.400(14) .
C53 H53 0.9300 .
C53 C54 1.296(18) .
C54 H54 0.9300 .
C54 C55 1.408(17) .
C55 C56 1.402(17) .
C55 C60 1.413(14) .
C56 H56 0.9300 .
C56 C57 1.318(19) .
C57 H57 0.9300 .
C57 C58 1.425(17) .
C58 H58 0.9300 .
C59 C60 1.426(12) .
C61 H61 0.9300 .
C61 C62 1.43(2) .
C62 H62 0.9300 .
C62 C63 1.36(2) .
C63 H63 0.9300 .
C63 C64 1.31(2) .
C64 C65 1.41(2) .
C64 C72 1.393(18) .
C65 H65 0.9300 .
C65 C66 1.34(3) .
C66 H66 0.9300 .
C66 C67 1.44(2) .
C67 C68 1.36(2) .
C67 C71 1.435(19) .
C68 H68 0.9300 .
C68 C69 1.34(2) .
C69 H69 0.9300 .
C69 C70 1.407(19) .
C70 H70 0.9300 .
C71 C72 1.383(15) .
Cl1 O10 1.981(14) 2_777
Cl3 Cl3 2.31(5) 2_777
